data_4078533
loop_
_publ_author_name
'Gl\"ockner, Andreas'
'Bannenberg, Thomas'
'Ibrom, Kerstin'
'Daniliuc, Constantin G.'
'Freytag, Matthias'
'Jones, Peter G.'
'Walter, Marc D.'
'Tamm, Matthias'

_publ_section_title
;
 Flexibility of an Open Indenyl Ligand in Iron(II) Complexes
;
_journal_issue 12
_journal_name_full Organometallics
_journal_page_first 4480
_journal_paper_doi 10.1021/om3003009
_journal_volume 31
_journal_year 2012
_chemical_formula_sum 'C20 H26 Fe I'
_chemical_formula_weight 449.16
_chemical_name_systematic
;
 ?
;
_space_group_IT_number 14
_symmetry_cell_setting monoclinic
_symmetry_space_group_name_Hall '-P 2ybc'
_symmetry_space_group_name_H-M 'P 1 21/c 1'
_atom_sites_solution_hydrogens geom
_atom_sites_solution_primary direct
_atom_sites_solution_secondary difmap
_audit_creation_method SHELXL-97
_cell_angle_alpha 90.00
_cell_angle_beta 95.068(2)
_cell_angle_gamma 90.00
_cell_formula_units_Z 4
_cell_length_a 8.5902(2)
_cell_length_b 9.1456(2)
_cell_length_c 23.3844(6)
_cell_measurement_reflns_used 16445
_cell_measurement_temperature 100(2)
_cell_measurement_theta_max 75.9477
_cell_measurement_theta_min 3.7922
_cell_volume 1829.96(8)
_computing_cell_refinement
;
CrysAlisPro, Oxford Diffraction Ltd.,
Version 1.171.34.40 (release 27-08-2010 CrysAlis171 .NET)
(compiled Aug 27 2010,11:50:40)
;
_computing_data_collection
;
CrysAlisPro, Oxford Diffraction Ltd.,
Version 1.171.34.40 (release 27-08-2010 CrysAlis171 .NET)
(compiled Aug 27 2010,11:50:40)
;
_computing_data_reduction
;
CrysAlisPro, Oxford Diffraction Ltd.,
Version 1.171.34.40 (release 27-08-2010 CrysAlis171 .NET)
(compiled Aug 27 2010,11:50:40)
;
_computing_molecular_graphics 'BRUKER XP'
_computing_publication_material SHELXL-97
_computing_structure_refinement 'SHELXL-97 (Sheldrick, 1997)'
_computing_structure_solution 'SHELXS-97 (Sheldrick, 1990)'
_diffrn_ambient_temperature 100(2)
_diffrn_detector_area_resol_mean 10.3543
_diffrn_measured_fraction_theta_full 0.998
_diffrn_measured_fraction_theta_max 0.993
_diffrn_measurement_device_type 'Oxford Diffraction Xcalibur, Atlas, Nova'
_diffrn_measurement_method '\w scans'
_diffrn_radiation_monochromator mirror
_diffrn_radiation_source 'Nova (Cu) X-ray Source'
_diffrn_radiation_type 'Cu K\a'
_diffrn_radiation_wavelength 1.54184
_diffrn_reflns_av_R_equivalents 0.0590
_diffrn_reflns_av_sigmaI/netI 0.0265
_diffrn_reflns_limit_h_max 10
_diffrn_reflns_limit_h_min -10
_diffrn_reflns_limit_k_max 10
_diffrn_reflns_limit_k_min -11
_diffrn_reflns_limit_l_max 29
_diffrn_reflns_limit_l_min -29
_diffrn_reflns_number 27352
_diffrn_reflns_theta_full 72.50
_diffrn_reflns_theta_max 76.09
_diffrn_reflns_theta_min 3.80
_exptl_absorpt_coefficient_mu 19.785
_exptl_absorpt_correction_T_max 1.00000
_exptl_absorpt_correction_T_min 0.34782
_exptl_absorpt_correction_type multi-scan
_exptl_absorpt_process_details
;
CrysAlisPro, Oxford Diffraction Ltd.,
Version 1.171.34.40 (release 27-08-2010 CrysAlis171 .NET)
(compiled Aug 27 2010,11:50:40)
;
_exptl_crystal_colour 'dark red'
_exptl_crystal_density_diffrn 1.630
_exptl_crystal_density_method 'not measured'
_exptl_crystal_description prism
_exptl_crystal_F_000 900
_exptl_crystal_size_max 0.06
_exptl_crystal_size_mid 0.03
_exptl_crystal_size_min 0.03
_refine_diff_density_max 1.873
_refine_diff_density_min -0.946
_refine_diff_density_rms 0.129
_refine_ls_extinction_method none
_refine_ls_goodness_of_fit_ref 1.048
_refine_ls_hydrogen_treatment mixed
_refine_ls_matrix_type full
_refine_ls_number_parameters 217
_refine_ls_number_reflns 3807
_refine_ls_number_restraints 3
_refine_ls_restrained_S_all 1.048
_refine_ls_R_factor_all 0.0388
_refine_ls_R_factor_gt 0.0363
_refine_ls_shift/su_max 0.001
_refine_ls_shift/su_mean 0.000
_refine_ls_structure_factor_coef Fsqd
_refine_ls_weighting_details 'calc w=1/[\s^2^(Fo^2^)+(0.0636P)^2^+1.7090P] where P=(Fo^2^+2Fc^2^)/3'
_refine_ls_weighting_scheme calc
_refine_ls_wR_factor_gt 0.0935
_refine_ls_wR_factor_ref 0.0957
_reflns_number_gt 3558
_reflns_number_total 3807
_reflns_threshold_expression >2sigma(I)
_cod_data_source_file om3003009_si_001.cif
_cod_data_source_block andyg55
_cod_original_cell_volume 1829.96(7)
_cod_original_sg_symbol_H-M 'P 21/c'
_cod_database_code 4078533

loop_
_symmetry_equiv_pos_as_xyz
'x, y, z'
'-x, y+1/2, -z+1/2'
'-x, -y, -z'
'x, -y-1/2, z-1/2'

loop_
_atom_site_label
_atom_site_type_symbol
_atom_site_fract_x
_atom_site_fract_y
_atom_site_fract_z
_atom_site_U_iso_or_equiv
_atom_site_adp_type
_atom_site_occupancy
_atom_site_symmetry_multiplicity
_atom_site_calc_flag
_atom_site_refinement_flags
Fe Fe 0.68848(6) 0.63237(5) 0.14803(2) 0.01955(13) Uani 1 1 d .
I I 0.40522(2) 0.53608(2) 0.124623(9) 0.02761(10) Uani 1 1 d .
C1 C 0.7206(4) 0.6039(4) 0.23752(13) 0.0211(6) Uani 1 1 d D
H1A H 0.640(4) 0.618(5) 0.2550(17) 0.029(11) Uiso 1 1 d D
H1B H 0.802(4) 0.652(5) 0.2472(19) 0.030(11) Uiso 1 1 d D
C2 C 0.7329(4) 0.4685(3) 0.20973(15) 0.0236(7) Uani 1 1 d .
C3 C 0.8505(4) 0.4610(3) 0.17073(15) 0.0232(7) Uani 1 1 d D
H3 H 0.935(4) 0.508(4) 0.1790(17) 0.020(9) Uiso 1 1 d D
C4 C 0.8804(4) 0.3342(3) 0.13399(14) 0.0223(6) Uani 1 1 d .
C5 C 1.0342(4) 0.2809(4) 0.13568(15) 0.0270(7) Uani 1 1 d .
H5 H 1.1150 0.3294 0.1587 0.032 Uiso 1 1 calc R
C6 C 1.0699(5) 0.1587(4) 0.10425(17) 0.0321(8) Uani 1 1 d .
H6 H 1.1741 0.1229 0.1066 0.038 Uiso 1 1 calc R
C7 C 0.9543(5) 0.0888(4) 0.06951(16) 0.0338(8) Uani 1 1 d .
H7 H 0.9783 0.0036 0.0487 0.041 Uiso 1 1 calc R
C8 C 0.8033(5) 0.1436(4) 0.06512(15) 0.0319(8) Uani 1 1 d .
H8 H 0.7247 0.0975 0.0403 0.038 Uiso 1 1 calc R
C9 C 0.7657(4) 0.2655(4) 0.09679(15) 0.0263(7) Uani 1 1 d .
H9 H 0.6619 0.3025 0.0932 0.032 Uiso 1 1 calc R
C10 C 0.6279(4) 0.3434(4) 0.22172(15) 0.0258(7) Uani 1 1 d .
H10A H 0.6781 0.2835 0.2528 0.039 Uiso 1 1 calc R
H10B H 0.6084 0.2836 0.1871 0.039 Uiso 1 1 calc R
H10C H 0.5285 0.3814 0.2331 0.039 Uiso 1 1 calc R
C11 C 0.7507(4) 0.8632(3) 0.15794(14) 0.0234(6) Uani 1 1 d .
C12 C 0.6264(4) 0.8486(4) 0.11506(15) 0.0251(7) Uani 1 1 d .
C13 C 0.6774(4) 0.7572(4) 0.07037(14) 0.0262(7) Uani 1 1 d .
C14 C 0.8325(4) 0.7134(4) 0.08631(14) 0.0240(6) Uani 1 1 d .
C15 C 0.8784(4) 0.7778(3) 0.14147(14) 0.0226(6) Uani 1 1 d .
C16 C 0.7589(5) 0.9636(3) 0.20902(16) 0.0285(7) Uani 1 1 d .
H16A H 0.8217 1.0497 0.2014 0.043 Uiso 1 1 calc R
H16B H 0.8072 0.9120 0.2428 0.043 Uiso 1 1 calc R
H16C H 0.6532 0.9945 0.2162 0.043 Uiso 1 1 calc R
C17 C 0.4706(4) 0.9270(4) 0.11397(16) 0.0275(7) Uani 1 1 d .
H17A H 0.4349 0.9274 0.1526 0.041 Uiso 1 1 calc R
H17B H 0.3935 0.8764 0.0876 0.041 Uiso 1 1 calc R
H17C H 0.4826 1.0279 0.1009 0.041 Uiso 1 1 calc R
C18 C 0.5875(5) 0.7249(5) 0.01382(16) 0.0346(8) Uani 1 1 d .
H18A H 0.6132 0.7978 -0.0146 0.052 Uiso 1 1 calc R
H18B H 0.4752 0.7285 0.0183 0.052 Uiso 1 1 calc R
H18C H 0.6153 0.6273 0.0008 0.052 Uiso 1 1 calc R
C19 C 0.9351(4) 0.6288(4) 0.04965(16) 0.0309(7) Uani 1 1 d .
H19A H 0.8723 0.5558 0.0273 0.046 Uiso 1 1 calc R
H19B H 1.0174 0.5794 0.0742 0.046 Uiso 1 1 calc R
H19C H 0.9828 0.6958 0.0235 0.046 Uiso 1 1 calc R
C20 C 1.0381(4) 0.7795(4) 0.17273(16) 0.0285(7) Uani 1 1 d .
H20A H 1.0835 0.8773 0.1703 0.043 Uiso 1 1 calc R
H20B H 1.1046 0.7081 0.1553 0.043 Uiso 1 1 calc R
H20C H 1.0307 0.7541 0.2131 0.043 Uiso 1 1 calc R

loop_
_atom_site_aniso_label
_atom_site_aniso_U_11
_atom_site_aniso_U_22
_atom_site_aniso_U_33
_atom_site_aniso_U_23
_atom_site_aniso_U_13
_atom_site_aniso_U_12
Fe 0.0210(3) 0.0151(2) 0.0224(2) 0.00022(17) 0.00120(18) 0.00134(17)
I 0.02198(14) 0.02611(14) 0.03429(15) 0.00068(7) -0.00001(9) -0.00044(7)
C1 0.0219(15) 0.0215(15) 0.0199(14) -0.0035(12) 0.0024(11) -0.0006(12)
C2 0.0277(17) 0.0192(16) 0.0235(15) 0.0032(11) 0.0000(12) 0.0027(12)
C3 0.0216(16) 0.0178(15) 0.0296(17) 0.0021(12) -0.0018(13) -0.0005(11)
C4 0.0263(16) 0.0161(14) 0.0250(15) 0.0041(11) 0.0041(12) 0.0034(12)
C5 0.0301(17) 0.0213(15) 0.0300(17) 0.0042(13) 0.0048(13) 0.0007(13)
C6 0.0342(19) 0.0272(17) 0.0363(19) 0.0068(14) 0.0117(15) 0.0096(14)
C7 0.054(2) 0.0190(16) 0.0305(18) -0.0005(13) 0.0180(16) 0.0064(16)
C8 0.047(2) 0.0222(16) 0.0260(17) -0.0016(13) 0.0028(15) -0.0034(15)
C9 0.0327(18) 0.0195(15) 0.0270(16) 0.0009(12) 0.0045(13) 0.0001(13)
C10 0.0291(17) 0.0200(15) 0.0288(16) 0.0020(12) 0.0053(13) 0.0012(13)
C11 0.0301(17) 0.0138(14) 0.0265(16) -0.0004(12) 0.0042(12) -0.0002(12)
C12 0.0288(17) 0.0196(14) 0.0267(16) 0.0041(12) 0.0018(12) 0.0031(13)
C13 0.0322(18) 0.0218(15) 0.0245(16) 0.0031(12) 0.0022(13) -0.0017(13)
C14 0.0299(17) 0.0187(14) 0.0244(15) 0.0034(12) 0.0072(12) 0.0002(13)
C15 0.0221(15) 0.0160(14) 0.0297(16) 0.0023(12) 0.0017(12) 0.0002(12)
C16 0.040(2) 0.0176(16) 0.0287(17) -0.0030(12) 0.0058(15) 0.0005(13)
C17 0.0259(17) 0.0217(15) 0.0345(18) 0.0051(13) 0.0011(13) 0.0079(13)
C18 0.040(2) 0.0370(19) 0.0261(17) 0.0016(15) -0.0024(14) -0.0010(16)
C19 0.0349(19) 0.0256(17) 0.0341(18) -0.0006(14) 0.0135(15) 0.0033(14)
C20 0.0263(17) 0.0220(15) 0.0363(18) -0.0006(14) -0.0026(14) -0.0006(13)

loop_
_atom_type_symbol
_atom_type_description
_atom_type_scat_dispersion_real
_atom_type_scat_dispersion_imag
_atom_type_scat_source
C C 0.0181 0.0091 'International Tables Vol C Tables 4.2.6.8 and 6.1.1.4'
H H 0.0000 0.0000 'International Tables Vol C Tables 4.2.6.8 and 6.1.1.4'
Fe Fe -1.1336 3.1974 'International Tables Vol C Tables 4.2.6.8 and 6.1.1.4'
I I -0.3257 6.8362 'International Tables Vol C Tables 4.2.6.8 and 6.1.1.4'

loop_
_geom_angle_atom_site_label_1
_geom_angle_atom_site_label_2
_geom_angle_atom_site_label_3
_geom_angle
C2 Fe C1 39.17(13)
C2 Fe C14 129.73(14)
C1 Fe C14 133.55(13)
C2 Fe C15 113.86(13)
C1 Fe C15 96.64(13)
C14 Fe C15 39.77(13)
C2 Fe C3 39.32(14)
C1 Fe C3 68.63(13)
C14 Fe C3 91.08(13)
C15 Fe C3 89.41(13)
C2 Fe C13 163.58(14)
C1 Fe C13 154.52(13)
C14 Fe C13 38.67(14)
C15 Fe C13 65.21(13)
C3 Fe C13 125.63(14)
C2 Fe C12 157.10(13)
C1 Fe C12 118.21(13)
C14 Fe C12 65.12(13)
C15 Fe C12 64.50(13)
C3 Fe C12 153.15(13)
C13 Fe C12 38.91(13)
C2 Fe C11 126.23(13)
C1 Fe C11 90.28(12)
C14 Fe C11 65.29(12)
C15 Fe C11 38.67(12)
C3 Fe C11 122.39(13)
C13 Fe C11 64.31(13)
C12 Fe C11 37.62(13)
C2 Fe I 90.74(10)
C1 Fe I 101.87(9)
C14 Fe I 124.58(10)
C15 Fe I 155.32(9)
C3 Fe I 112.45(9)
C13 Fe I 91.81(10)
C12 Fe I 92.16(9)
C11 Fe I 124.40(9)
C2 C1 Fe 70.00(18)
C1 C2 C3 115.2(3)
C1 C2 C10 121.0(3)
C3 C2 C10 123.8(3)
C1 C2 Fe 70.83(18)
C3 C2 Fe 71.87(19)
C10 C2 Fe 126.8(2)
C2 C3 C4 125.5(3)
C2 C3 Fe 68.81(18)
C4 C3 Fe 125.1(2)
C9 C4 C5 118.0(3)
C9 C4 C3 124.2(3)
C5 C4 C3 117.8(3)
C6 C5 C4 121.0(3)
C7 C6 C5 120.2(3)
C6 C7 C8 119.7(3)
C7 C8 C9 120.7(4)
C8 C9 C4 120.3(3)
C12 C11 C15 108.0(3)
C12 C11 C16 127.2(3)
C15 C11 C16 124.4(3)
C12 C11 Fe 70.69(19)
C15 C11 Fe 68.23(18)
C16 C11 Fe 131.9(2)
C11 C12 C13 108.2(3)
C11 C12 C17 125.5(3)
C13 C12 C17 126.0(3)
C11 C12 Fe 71.69(18)
C13 C12 Fe 69.34(18)
C17 C12 Fe 128.7(2)
C14 C13 C12 108.4(3)
C14 C13 C18 125.3(3)
C12 C13 C18 126.1(3)
C14 C13 Fe 69.74(18)
C12 C13 Fe 71.74(19)
C18 C13 Fe 128.5(3)
C13 C14 C15 107.3(3)
C13 C14 C19 125.9(3)
C15 C14 C19 126.5(3)
C13 C14 Fe 71.58(19)
C15 C14 Fe 70.29(18)
C19 C14 Fe 128.2(2)
C11 C15 C14 108.0(3)
C11 C15 C20 123.8(3)
C14 C15 C20 127.4(3)
C11 C15 Fe 73.10(19)
C14 C15 Fe 69.93(18)
C20 C15 Fe 130.4(2)

loop_
_geom_bond_atom_site_label_1
_geom_bond_atom_site_label_2
_geom_bond_distance
Fe C2 2.092(3)
Fe C1 2.102(3)
Fe C14 2.116(3)
Fe C15 2.121(3)
Fe C3 2.132(3)
Fe C13 2.140(3)
Fe C12 2.172(3)
Fe C11 2.185(3)
Fe I 2.6001(5)
C1 C2 1.406(4)
C2 C3 1.421(5)
C2 C10 1.499(5)
C3 C4 1.480(4)
C4 C9 1.404(5)
C4 C5 1.405(5)
C5 C6 1.387(5)
C6 C7 1.383(6)
C7 C8 1.386(6)
C8 C9 1.392(5)
C11 C12 1.405(5)
C11 C15 1.427(5)
C11 C16 1.503(4)
C12 C13 1.437(5)
C12 C17 1.516(5)
C13 C14 1.410(5)
C13 C18 1.501(5)
C14 C15 1.441(5)
C14 C19 1.498(5)
C15 C20 1.496(5)

loop_
_geom_torsion_atom_site_label_1
_geom_torsion_atom_site_label_2
_geom_torsion_atom_site_label_3
_geom_torsion_atom_site_label_4
_geom_torsion
C14 Fe C1 C2 -103.3(2)
C15 Fe C1 C2 -120.1(2)
C3 Fe C1 C2 -33.4(2)
C13 Fe C1 C2 -162.7(3)
C12 Fe C1 C2 175.3(2)
C11 Fe C1 C2 -158.4(2)
I Fe C1 C2 76.29(19)
Fe C1 C2 C3 58.2(3)
Fe C1 C2 C10 -122.1(3)
C14 Fe C2 C1 113.5(2)
C15 Fe C2 C1 69.9(2)
C3 Fe C2 C1 126.0(3)
C13 Fe C2 C1 153.0(4)
C12 Fe C2 C1 -10.7(5)
C11 Fe C2 C1 27.2(3)
I Fe C2 C1 -108.04(19)
C1 Fe C2 C3 -126.0(3)
C14 Fe C2 C3 -12.6(3)
C15 Fe C2 C3 -56.1(2)
C13 Fe C2 C3 27.0(6)
C12 Fe C2 C3 -136.7(3)
C11 Fe C2 C3 -98.8(2)
I Fe C2 C3 125.93(18)
C1 Fe C2 C10 114.8(4)
C14 Fe C2 C10 -131.7(3)
C15 Fe C2 C10 -175.2(3)
C3 Fe C2 C10 -119.1(4)
C13 Fe C2 C10 -92.1(6)
C12 Fe C2 C10 104.1(4)
C11 Fe C2 C10 142.0(3)
I Fe C2 C10 6.8(3)
C1 C2 C3 C4 -176.3(3)
C10 C2 C3 C4 4.0(5)
Fe C2 C3 C4 -118.7(3)
C1 C2 C3 Fe -57.6(3)
C10 C2 C3 Fe 122.7(3)
C1 Fe C3 C2 33.3(2)
C14 Fe C3 C2 170.4(2)
C15 Fe C3 C2 130.6(2)
C13 Fe C3 C2 -170.9(2)
C12 Fe C3 C2 143.8(3)
C11 Fe C3 C2 109.3(2)
I Fe C3 C2 -61.2(2)
C2 Fe C3 C4 119.2(4)
C1 Fe C3 C4 152.5(3)
C14 Fe C3 C4 -70.4(3)
C15 Fe C3 C4 -110.2(3)
C13 Fe C3 C4 -51.7(3)
C12 Fe C3 C4 -97.0(4)
C11 Fe C3 C4 -131.5(3)
I Fe C3 C4 58.0(3)
C2 C3 C4 C9 52.8(5)
Fe C3 C4 C9 -34.7(5)
C2 C3 C4 C5 -128.5(4)
Fe C3 C4 C5 144.0(3)
C9 C4 C5 C6 -3.9(5)
C3 C4 C5 C6 177.3(3)
C4 C5 C6 C7 1.5(5)
C5 C6 C7 C8 1.6(5)
C6 C7 C8 C9 -2.1(5)
C7 C8 C9 C4 -0.4(5)
C5 C4 C9 C8 3.4(5)
C3 C4 C9 C8 -177.9(3)
C2 Fe C11 C12 -156.9(2)
C1 Fe C11 C12 -140.2(2)
C14 Fe C11 C12 80.7(2)
C15 Fe C11 C12 119.5(3)
C3 Fe C11 C12 155.2(2)
C13 Fe C11 C12 37.8(2)
I Fe C11 C12 -35.5(2)
C2 Fe C11 C15 83.5(2)
C1 Fe C11 C15 100.3(2)
C14 Fe C11 C15 -38.83(19)
C3 Fe C11 C15 35.7(2)
C13 Fe C11 C15 -81.7(2)
C12 Fe C11 C15 -119.5(3)
I Fe C11 C15 -155.06(16)
C2 Fe C11 C16 -33.8(4)
C1 Fe C11 C16 -17.1(3)
C14 Fe C11 C16 -156.2(4)
C15 Fe C11 C16 -117.4(4)
C3 Fe C11 C16 -81.7(4)
C13 Fe C11 C16 160.9(4)
C12 Fe C11 C16 123.1(4)
I Fe C11 C16 87.6(3)
C15 C11 C12 C13 -1.8(4)
C16 C11 C12 C13 171.5(3)
Fe C11 C12 C13 -60.0(2)
C15 C11 C12 C17 -176.9(3)
C16 C11 C12 C17 -3.6(6)
Fe C11 C12 C17 125.0(3)
C15 C11 C12 Fe 58.2(2)
C16 C11 C12 Fe -128.5(3)
C2 Fe C12 C11 54.3(4)
C1 Fe C12 C11 46.6(2)
C14 Fe C12 C11 -81.2(2)
C15 Fe C12 C11 -37.0(2)
C3 Fe C12 C11 -51.7(4)
C13 Fe C12 C11 -118.5(3)
I Fe C12 C11 151.33(19)
C2 Fe C12 C13 172.8(3)
C1 Fe C12 C13 165.1(2)
C14 Fe C12 C13 37.3(2)
C15 Fe C12 C13 81.4(2)
C3 Fe C12 C13 66.8(4)
C11 Fe C12 C13 118.5(3)
I Fe C12 C13 -90.20(19)
C2 Fe C12 C17 -67.0(5)
C1 Fe C12 C17 -74.7(3)
C14 Fe C12 C17 157.5(4)
C15 Fe C12 C17 -158.3(4)
C3 Fe C12 C17 -172.9(3)
C13 Fe C12 C17 120.2(4)
C11 Fe C12 C17 -121.3(4)
I Fe C12 C17 30.0(3)
C11 C12 C13 C14 1.1(4)
C17 C12 C13 C14 176.1(3)
Fe C12 C13 C14 -60.4(2)
C11 C12 C13 C18 -173.7(3)
C17 C12 C13 C18 1.4(6)
Fe C12 C13 C18 124.9(4)
C11 C12 C13 Fe 61.5(2)
C17 C12 C13 Fe -123.5(3)
C2 Fe C13 C14 -51.6(6)
C1 Fe C13 C14 86.6(4)
C15 Fe C13 C14 38.9(2)
C3 Fe C13 C14 -30.9(3)
C12 Fe C13 C14 118.4(3)
C11 Fe C13 C14 81.9(2)
I Fe C13 C14 -150.38(19)
C2 Fe C13 C12 -170.0(4)
C1 Fe C13 C12 -31.8(4)
C14 Fe C13 C12 -118.4(3)
C15 Fe C13 C12 -79.5(2)
C3 Fe C13 C12 -149.3(2)
C11 Fe C13 C12 -36.5(2)
I Fe C13 C12 91.20(19)
C2 Fe C13 C18 68.0(6)
C1 Fe C13 C18 -153.8(3)
C14 Fe C13 C18 119.6(4)
C15 Fe C13 C18 158.5(4)
C3 Fe C13 C18 88.7(4)
C12 Fe C13 C18 -122.0(4)
C11 Fe C13 C18 -158.6(4)
I Fe C13 C18 -30.8(3)
C12 C13 C14 C15 0.1(4)
C18 C13 C14 C15 174.9(3)
Fe C13 C14 C15 -61.6(2)
C12 C13 C14 C19 -174.0(3)
C18 C13 C14 C19 0.8(5)
Fe C13 C14 C19 124.3(3)
C12 C13 C14 Fe 61.7(2)
C18 C13 C14 Fe -123.5(3)
C2 Fe C14 C13 163.3(2)
C1 Fe C14 C13 -143.7(2)
C15 Fe C14 C13 -116.9(3)
C3 Fe C14 C13 155.3(2)
C12 Fe C14 C13 -37.52(19)
C11 Fe C14 C13 -79.1(2)
I Fe C14 C13 36.9(2)
C2 Fe C14 C15 -79.9(2)
C1 Fe C14 C15 -26.8(3)
C3 Fe C14 C15 -87.77(19)
C13 Fe C14 C15 116.9(3)
C12 Fe C14 C15 79.4(2)
C11 Fe C14 C15 37.76(18)
I Fe C14 C15 153.75(15)
C2 Fe C14 C19 41.7(4)
C1 Fe C14 C19 94.8(3)
C15 Fe C14 C19 121.5(4)
C3 Fe C14 C19 33.8(3)
C13 Fe C14 C19 -121.6(4)
C12 Fe C14 C19 -159.1(4)
C11 Fe C14 C19 159.3(4)
I Fe C14 C19 -84.7(3)
C12 C11 C15 C14 1.9(4)
C16 C11 C15 C14 -171.7(3)
Fe C11 C15 C14 61.6(2)
C12 C11 C15 C20 172.5(3)
C16 C11 C15 C20 -1.0(5)
Fe C11 C15 C20 -127.8(3)
C12 C11 C15 Fe -59.7(2)
C16 C11 C15 Fe 126.8(3)
C13 C14 C15 C11 -1.2(4)
C19 C14 C15 C11 172.9(3)
Fe C14 C15 C11 -63.6(2)
C13 C14 C15 C20 -171.4(3)
C19 C14 C15 C20 2.6(5)
Fe C14 C15 C20 126.2(3)
C13 C14 C15 Fe 62.4(2)
C19 C14 C15 Fe -123.5(3)
C2 Fe C15 C11 -118.8(2)
C1 Fe C15 C11 -82.1(2)
C14 Fe C15 C11 117.1(3)
C3 Fe C15 C11 -150.5(2)
C13 Fe C15 C11 79.2(2)
C12 Fe C15 C11 36.04(19)
I Fe C15 C11 56.4(3)
C2 Fe C15 C14 124.1(2)
C1 Fe C15 C14 160.81(19)
C3 Fe C15 C14 92.4(2)
C13 Fe C15 C14 -37.87(19)
C12 Fe C15 C14 -81.0(2)
C11 Fe C15 C14 -117.1(3)
I Fe C15 C14 -60.7(3)
C2 Fe C15 C20 1.5(4)
C1 Fe C15 C20 38.2(3)
C14 Fe C15 C20 -122.6(4)
C3 Fe C15 C20 -30.2(3)
C13 Fe C15 C20 -160.5(4)
C12 Fe C15 C20 156.4(4)
C11 Fe C15 C20 120.3(4)
I Fe C15 C20 176.7(2)
